data_3000345
loop_
_publ_author_name
'Wilson, Catrina E.'
'Gibson, Amanda E.'
'Cuillier, Paul M.'
'Li, Cheng-Han'
'Crosby, Patrice H.N.'
'Trigg, Edward B.'
'Najmr, Stan'
'Murray, Christopher B.'
'Jinschek, Joerg R.'
'Doan-Nguyen, Vicky'

_publ_section_title
;
 Local structure elucidation of tungsten- substituted vanadium dioxide
 (V1-xWxO2)
;
_journal_name_full 'Scientific Reports'
_journal_page_first 14767
_journal_volume 12
_journal_year 2022
_chemical_formula_sum 'O2 V0.989 W0.011'
_chemical_formula_weight 84.35
_space_group_IT_number 14
_space_group_name_Hall '-P 2ybc'
_space_group_name_H-M_alt 'P 1 21/c 1'
_symmetry_cell_setting monoclinic
_symmetry_space_group_name_H-M 'P 1 21/c 1'
_cell_angle_alpha 90
_cell_angle_beta 122.5864
_cell_angle_gamma 90
_cell_formula_units_Z 4
_cell_length_a 5.756886
_cell_length_b 4.528684
_cell_length_c 5.383653
_cell_volume 118.263
_exptl_crystal_density_diffrn 4.7377
_pd_phase_name P21/c
_pd_prep_temperature 298
_journal_article_reference https://doi.org/10.1038/s41598-022-18575-0
_cod_data_source_file W0p008V0p992O2_F_AG44_P21overc_01_5p808.cif
_cod_data_source_block P21/c
_cod_depositor_comments 'Releasing structure 3000345 into public domain as published material.'
_cod_original_sg_symbol_H-M 'P 21/c'
_cod_database_code 3000345

loop_
_space_group_symop_id
_space_group_symop_operation_xyz
1 x,y,z
2 -x,1/2+y,1/2-z
3 -x,-y,-z
4 x,1/2-y,1/2+z

loop_
_atom_site_label
_atom_site_type_symbol
_atom_site_fract_x
_atom_site_fract_y
_atom_site_fract_z
_atom_site_occupancy
_atom_site_adp_type
_atom_site_U_iso_or_equiv
_atom_site_symmetry_multiplicity
V1 V3+ 0.23983(24) 0.98107(28) 0.02545(26) 0.9894 Uiso 0.00618(27) 4
O2 O2- 0.1061(13) 0.2110(13) 0.2065(14) 1.000 Uiso 0.0078(4) 4
O3 O2- 0.4054(13) 0.7054(13) 0.3025(13) 1.000 Uiso 0.0078 4
W4 W6+ 0.23983 0.98107 0.02545 0.0106 Uiso 0.00618 4

loop_
_atom_type_symbol
_atom_type_number_in_cell
O2- 8
V3+ 3.957
W6+ 0.043
